data_4123310
loop_
_publ_author_name
'Seibel, Elizabeth M.'
'Schoop, Leslie M.'
'Xie, Weiwei'
'Gibson, Quinn D.'
'Webb, James B.'
'Fuccillo, Michael K.'
'Krizan, Jason W.'
'Cava, Robert J.'

_publ_section_title
;
 Gold-Gold Bonding: The Key to Stabilizing the 19-Electron Ternary Phases
 LnAuSb (Ln = La-Nd and Sm).
;
_journal_issue 3
_journal_name_full 'Journal of the American Chemical Society'
_journal_page_first 1282
_journal_page_last 1289
_journal_paper_doi 10.1021/ja511394q
_journal_volume 137
_journal_year 2015
_chemical_formula_sum 'Au Nd Sb'
_chemical_formula_weight 462.97
_space_group_IT_number 194
_symmetry_cell_setting hexagonal
_symmetry_Int_Tables_number 194
_symmetry_space_group_name_Hall '-P 6c 2c'
_symmetry_space_group_name_H-M 'P 63/m m c'
_cell_angle_alpha 90
_cell_angle_beta 90
_cell_angle_gamma 120
_cell_formula_units_Z 4
_cell_length_a 4.58003
_cell_length_b 4.58003
_cell_length_c 16.47753
_cell_measurement_temperature 295
_cell_volume 299.336
_diffrn_ambient_temperature 295
_diffrn_radiation_wavelength 0.41372
_diffrn_source Synchrotron
_pd_meas_2theta_range_inc 0.004
_pd_meas_2theta_range_max 49.984
_pd_meas_2theta_range_min 0.500
_pd_meas_number_of_points 12372
_pd_phase_name 'NdAuSb                        '
_pd_proc_ls_prof_R_factor 12.6
_pd_proc_ls_prof_wR_expected 7.62
_pd_proc_ls_prof_wR_factor 13.7
_refine_ls_goodness_of_fit_all 1.805
_refine_ls_R_I_factor 7.68
_cod_data_source_file ja511394q_si_001.cif
_cod_data_source_block VESTA_phase_1
_cod_depositor_comments 'Adding full bibliography for 4123309--4123311.cif.'
_cod_original_cell_volume 299.34(1)
_cod_original_formula_sum 'Au1 Nd1 Sb1'
_cod_database_code 4123310
_pd_proc_ls_prof_cr_factor 12.7
_pd_proc_ls_prof_cwr_factor 13.8
_pd_proc_ls_prof_cwr_expected 7.66
_pd_proc_ls_prof_chi2 3.256
_pd_proc_ls_prof_echi2 3.256

loop_
_symmetry_equiv_pos_as_xyz
'x, y, z'
'-x, -y, -z'
'-y, x-y, z'
'y, -x+y, -z'
'-x+y, -x, z'
'x-y, x, -z'
'-x, -y, z+1/2'
'x, y, -z+1/2'
'y, -x+y, z+1/2'
'-y, x-y, -z+1/2'
'x-y, x, z+1/2'
'-x+y, -x, -z+1/2'
'y, x, -z'
'-y, -x, z'
'x-y, -y, -z'
'-x+y, y, z'
'-x, -x+y, -z'
'x, x-y, z'
'-y, -x, -z+1/2'
'y, x, z+1/2'
'-x+y, y, -z+1/2'
'x-y, -y, z+1/2'
'x, x-y, -z+1/2'
'-x, -x+y, z+1/2'

loop_
_atom_site_label
_atom_site_occupancy
_atom_site_fract_x
_atom_site_fract_y
_atom_site_fract_z
_atom_site_adp_type
_atom_site_U_iso_or_equiv
_atom_site_type_symbol
Nd1 1.0 0.000000 0.000000 0.000000 Uiso 1.000000 Nd
Sb1 1.0001 0.333333 0.666667 0.109580 Uiso 1.000000 Sb
Au1 1.0001 0.333333 0.666667 0.659550 Uiso 1.000000 Au
Nd2 1.0 0.000000 0.000000 0.250000 Uiso 1.000000 Nd

loop_
_geom_angle_atom_site_label_1
_geom_angle_atom_site_label_2
_geom_angle_atom_site_label_3
_geom_angle
Nd1 Sb Nd2 75.512(9)

loop_
_geom_bond_atom_site_label_1
_geom_bond_atom_site_label_2
_geom_bond_distance
Sb Nd1 3.2093(8)
Sb Nd2 3.505(1)
